data_4021249
loop_
_publ_author_name
'Paul R. Serwinski'
'Burak Esat'
'Paul M. Lahti'
'Yi Liao'
'Richard Walton'
'Jiang Lan'

_publ_section_title
;
 Photolysis and Oxidation of Azidophenyl-Substituted Radicals:
 Delocalization in Heteroatom-Based Radicals
;
_journal_name_full 'Journal of Organic Chemistry'
_journal_page_first 5247
_journal_page_last 5260
_journal_paper_doi 10.1021/jo049500r
_journal_volume 69
_journal_year 2004
_chemical_formula_moiety 'C26 H20 N7 '
_chemical_formula_sum 'C26 H20 N7'
_chemical_formula_weight 430.495
_space_group_IT_number 14
_symmetry_cell_setting monoclinic
_symmetry_space_group_name_Hall '-P 2ybc'
_symmetry_space_group_name_H-M 'P 1 21/c 1'
_cell_angle_alpha 90.00
_cell_angle_beta 95.0885(9)
_cell_angle_gamma 90.00
_cell_formula_units_Z 4
_cell_length_a 6.54060(10)
_cell_length_b 13.1924(3)
_cell_length_c 25.7914(8)
_cell_measurement_temperature 298
_cell_volume 2216.67(9)
_diffrn_ambient_temperature 293(2)
_exptl_crystal_density_diffrn 1.290
_refine_diff_density_rms 0.052
_cod_depositor_comments
;
The following automatic conversions were performed:
'_symmetry_cell_setting' value 'Monoclinic' changed to 'monoclinic'
according to '/home/saulius/struct/CIF-dictionaries/cif_core.dic'
dictionary named 'cif_core.dic' version 2.4.1 from 2010-06-29.

Automatic conversion script
Id: cif_fix_enum 1527 2010-12-29 10:47:43Z saulius 
;
_cod_original_sg_symbol_H-M 'P 21/c'
_cod_original_formula_sum 'C26 H20 N7 '
_cod_database_code 4021249

loop_
_symmetry_equiv_pos_as_xyz
+X,+Y,+Z
-X,-Y,-Z
'-X,+Y+ 1/2,-Z+ 1/2'
'+X,-Y+ 1/2,+Z+ 1/2'

loop_
_atom_site_label
_atom_site_type_symbol
_atom_site_fract_x
_atom_site_fract_y
_atom_site_fract_z
_atom_site_U_iso_or_equiv
_atom_site_adp_type
_atom_site_occupancy
_atom_site_symmetry_multiplicity
_atom_site_calc_flag
_atom_site_refinement_flags
_atom_site_disorder_assembly
_atom_site_disorder_group
N1 N 0.0126(4) 0.3982(2) 0.89986(11) 0.0570(8) Uani 1 1 d . . .
N2 N -0.1957(4) 0.2323(2) 0.86124(11) 0.0552(8) Uani 1 1 d . . .
N3 N -0.1633(4) 0.4073(2) 0.86836(11) 0.0550(8) Uani 1 1 d . . .
N5 N -0.0201(4) 0.2185(2) 0.89268(11) 0.0564(8) Uani 1 1 d . . .
N24 N 0.8543(5) 0.2607(3) 1.02423(15) 0.0854(11) Uani 1 1 d . . .
N27 N 0.9138(6) 0.1761(4) 1.03713(18) 0.1052(15) Uani 1 1 d . . .
N33 N 0.9880(8) 0.1036(5) 1.0508(3) 0.173(3) Uani 1 1 d . . .
C4 C -0.2142(6) 0.3258(2) 0.83152(14) 0.0533(9) Uani 1 1 d . . .
C6 C -0.3352(5) 0.1512(3) 0.85519(14) 0.0550(9) Uani 1 1 d . . .
C7 C -0.0777(5) 0.3266(3) 0.78661(13) 0.0538(9) Uani 1 1 d . . .
C8 C 0.0818(5) 0.3033(3) 0.90648(13) 0.0517(9) Uani 1 1 d . . .
C9 C 0.3442(6) 0.1963(3) 0.95621(15) 0.0603(10) Uani 1 1 d . . .
C10 C 0.4099(6) 0.3729(3) 0.94898(15) 0.0619(10) Uani 1 1 d . . .
C11 C 0.2804(5) 0.2903(3) 0.93788(13) 0.0529(9) Uani 1 1 d . . .
C12 C -0.2722(5) 0.4989(3) 0.86874(14) 0.0548(9) Uani 1 1 d . . .
C13 C -0.2980(6) 0.0643(3) 0.88502(16) 0.0617(10) Uani 1 1 d . . .
C14 C -0.2191(6) 0.5709(3) 0.90698(16) 0.0602(10) Uani 1 1 d . . .
C15 C 0.5961(6) 0.3615(3) 0.97750(16) 0.0680(11) Uani 1 1 d . . .
C16 C -0.3317(6) 0.6582(3) 0.90953(18) 0.0678(11) Uani 1 1 d . . .
C17 C 0.6563(5) 0.2668(3) 0.99527(15) 0.0648(10) Uani 1 1 d . . .
C18 C -0.4362(6) 0.5188(3) 0.83251(19) 0.0773(13) Uani 1 1 d . . .
C19 C -0.4983(7) 0.6760(3) 0.8747(2) 0.0774(12) Uani 1 1 d . . .
C20 C 0.5305(6) 0.1839(3) 0.98509(16) 0.0640(10) Uani 1 1 d . . .
C21 C 0.1564(7) 0.3286(4) 0.70199(19) 0.0809(13) Uani 1 1 d . . .
C22 C -0.5104(6) 0.1551(3) 0.82078(19) 0.0746(12) Uani 1 1 d . . .
C23 C -0.0605(7) 0.2414(3) 0.75675(17) 0.0743(12) Uani 1 1 d . . .
C25 C -0.4366(7) -0.0151(3) 0.88074(18) 0.0720(11) Uani 1 1 d . . .
C26 C -0.6464(7) 0.0747(4) 0.8177(2) 0.0883(15) Uani 1 1 d . . .
C28 C -0.5479(8) 0.6066(4) 0.8362(2) 0.0915(15) Uani 1 1 d . . .
C29 C 0.0289(7) 0.4125(3) 0.77409(18) 0.0738(12) Uani 1 1 d . . .
C30 C -0.6111(7) -0.0094(4) 0.8474(2) 0.0836(13) Uani 1 1 d . . .
C31 C 0.1438(8) 0.4128(4) 0.73186(19) 0.0846(13) Uani 1 1 d . . .
C32 C 0.0573(8) 0.2423(4) 0.71456(19) 0.0897(15) Uani 1 1 d . . .
H15 H 0.692(6) 0.421(3) 0.9853(15) 0.082(12) Uiso 1 1 d . . .
H20 H 0.571(5) 0.122(3) 0.9984(14) 0.068(11) Uiso 1 1 d . . .
H9 H 0.258(6) 0.139(3) 0.9499(14) 0.067(11) Uiso 1 1 d . . .
H10 H 0.374(5) 0.443(3) 0.9359(14) 0.069(10) Uiso 1 1 d . . .
H14 H -0.103(7) 0.556(3) 0.9322(17) 0.090(13) Uiso 1 1 d . . .
H16 H -0.299(6) 0.707(3) 0.9381(17) 0.090(14) Uiso 1 1 d . . .
H19 H -0.582(7) 0.740(4) 0.8787(17) 0.101(14) Uiso 1 1 d . . .
H28 H -0.638(9) 0.619(4) 0.809(2) 0.13(2) Uiso 1 1 d . . .
H18 H -0.468(6) 0.474(3) 0.8053(17) 0.086(14) Uiso 1 1 d . . .
H13 H -0.174(6) 0.062(3) 0.9093(15) 0.072(11) Uiso 1 1 d . . .
H25 H -0.410(6) -0.077(3) 0.9026(16) 0.080(12) Uiso 1 1 d . . .
H30 H -0.712(6) -0.067(3) 0.8429(15) 0.084(12) Uiso 1 1 d . . .
H26 H -0.762(9) 0.080(4) 0.793(2) 0.126(18) Uiso 1 1 d . . .
H22 H -0.541(6) 0.212(3) 0.8016(18) 0.092(15) Uiso 1 1 d . . .
H23 H -0.138(7) 0.183(3) 0.7666(17) 0.094(14) Uiso 1 1 d . . .
H32 H 0.072(7) 0.186(3) 0.693(2) 0.111(17) Uiso 1 1 d . . .
H21 H 0.254(7) 0.330(3) 0.670(2) 0.109(15) Uiso 1 1 d . . .
H31 H 0.219(6) 0.472(3) 0.7244(17) 0.095(14) Uiso 1 1 d . . .
H29 H 0.024(6) 0.472(3) 0.7968(17) 0.092(13) Uiso 1 1 d . . .
H4 H -0.357(4) 0.3327(19) 0.8176(11) 0.038(7) Uiso 1 1 d . . .

loop_
_atom_site_aniso_label
_atom_site_aniso_U_11
_atom_site_aniso_U_22
_atom_site_aniso_U_33
_atom_site_aniso_U_23
_atom_site_aniso_U_13
_atom_site_aniso_U_12
N1 0.0574(17) 0.0574(19) 0.0551(19) -0.0037(14) -0.0010(14) 0.0054(13)
N2 0.0546(17) 0.0546(18) 0.0553(19) 0.0049(14) -0.0018(13) 0.0006(13)
N3 0.0534(17) 0.0561(18) 0.0542(19) -0.0046(14) -0.0033(13) 0.0060(13)
N5 0.0532(17) 0.0608(19) 0.0540(19) 0.0039(15) -0.0013(13) 0.0039(13)
N24 0.058(2) 0.107(3) 0.088(3) 0.012(2) -0.0119(17) 0.0031(18)
N27 0.066(2) 0.132(4) 0.113(4) 0.039(3) -0.018(2) 0.005(2)
N33 0.107(4) 0.149(5) 0.252(8) 0.091(5) -0.049(4) 0.016(3)
C4 0.053(2) 0.053(2) 0.053(2) 0.0007(17) -0.0045(16) 0.0014(15)
C6 0.053(2) 0.055(2) 0.058(2) -0.0041(17) 0.0092(16) 0.0027(15)
C7 0.054(2) 0.055(2) 0.052(2) 0.0014(17) -0.0018(15) 0.0044(15)
C8 0.0518(19) 0.055(2) 0.048(2) -0.0016(16) 0.0030(15) 0.0028(15)
C9 0.058(2) 0.060(3) 0.061(2) -0.0061(19) -0.0020(18) 0.0033(18)
C10 0.061(2) 0.062(3) 0.063(3) 0.0065(19) 0.0045(18) -0.0029(18)
C11 0.054(2) 0.059(2) 0.046(2) 0.0001(16) 0.0067(15) 0.0078(16)
C12 0.056(2) 0.056(2) 0.053(2) 0.0024(17) 0.0087(16) 0.0062(15)
C13 0.064(2) 0.056(2) 0.065(3) -0.0004(19) 0.007(2) 0.0016(17)
C14 0.064(2) 0.056(2) 0.061(3) -0.0009(19) 0.0096(19) -0.0012(17)
C15 0.058(2) 0.076(3) 0.068(3) 0.006(2) -0.0001(19) -0.009(2)
C16 0.074(3) 0.056(2) 0.074(3) -0.005(2) 0.014(2) 0.0057(19)
C17 0.050(2) 0.090(3) 0.054(2) 0.002(2) 0.0018(16) 0.0060(19)
C18 0.082(3) 0.071(3) 0.075(3) -0.009(2) -0.016(2) 0.017(2)
C19 0.079(3) 0.061(3) 0.094(4) -0.001(2) 0.016(2) 0.015(2)
C20 0.063(2) 0.065(3) 0.063(3) 0.003(2) 0.0006(18) 0.0139(19)
C21 0.090(3) 0.081(3) 0.075(3) -0.001(3) 0.025(2) -0.002(2)
C22 0.063(3) 0.071(3) 0.087(3) 0.008(2) -0.010(2) -0.007(2)
C23 0.086(3) 0.066(3) 0.074(3) -0.015(2) 0.021(2) -0.016(2)
C25 0.078(3) 0.058(3) 0.080(3) 0.004(2) 0.011(2) -0.003(2)
C26 0.065(3) 0.082(3) 0.113(4) 0.001(3) -0.015(3) -0.012(2)
C28 0.091(3) 0.085(3) 0.095(4) 0.000(3) -0.014(3) 0.035(3)
C29 0.094(3) 0.054(2) 0.076(3) -0.003(2) 0.019(2) -0.004(2)
C30 0.073(3) 0.069(3) 0.110(4) -0.004(3) 0.012(3) -0.014(2)
C31 0.100(3) 0.070(3) 0.087(3) 0.003(3) 0.029(3) -0.016(2)
C32 0.112(4) 0.078(3) 0.083(3) -0.023(3) 0.034(3) -0.016(3)

loop_
_geom_bond_atom_site_label_1
_geom_bond_atom_site_label_2
_geom_bond_distance
_geom_bond_site_symmetry_2
_geom_bond_publ_flag
N1 C8 1.337(4) . ?
N1 N3 1.354(4) . ?
N2 N5 1.359(4) . ?
N2 C6 1.405(4) . ?
N2 C4 1.452(4) . ?
N3 C12 1.403(4) . ?
N3 C4 1.455(4) . ?
N5 C8 1.335(4) . ?
N24 N27 1.219(6) . ?
N24 C17 1.439(5) . ?
N27 N33 1.115(6) . ?
C4 C7 1.524(5) . ?
C6 C22 1.387(5) . ?
C6 C13 1.391(5) . ?
C7 C23 1.374(5) . ?
C7 C29 1.383(5) . ?
C8 C11 1.479(4) . ?
C9 C11 1.378(5) . ?
C9 C20 1.381(5) . ?
C10 C15 1.374(5) . ?
C10 C11 1.394(5) . ?
C12 C18 1.384(5) . ?
C12 C14 1.391(5) . ?
C13 C25 1.384(5) . ?
C14 C16 1.372(5) . ?
C15 C17 1.377(5) . ?
C16 C19 1.371(6) . ?
C17 C20 1.380(5) . ?
C18 C28 1.377(6) . ?
C19 C28 1.367(7) . ?
C21 C31 1.359(6) . ?
C21 C32 1.364(6) . ?
C22 C26 1.383(6) . ?
C23 C32 1.388(6) . ?
C25 C30 1.369(6) . ?
C26 C30 1.356(6) . ?
C29 C31 1.378(6) . ?
